data_4134446
loop_
_publ_author_name
'Suresh, Subeesh Madayanad'
'Duda, Eimantas'
'Hall, David'
'Yao, Zhen'
'Bagnich, Sergey'
'Slawin, Alexandra M. Z.'
'B\"assler, Heinz'
'Beljonne, David'
'Buck, Manfred'
'Olivier, Yoann'
'K\"ohler, Anna'
'Zysman-Colman, Eli'

_publ_section_title
;
 A Deep Blue B,N-Doped Heptacene Emitter That Shows Both Thermally
 Activated Delayed Fluorescence and Delayed Fluores-cence by Triplet
 Triplet Annihilation.
;
_journal_name_full 'Journal of the American Chemical Society'
_journal_paper_doi 10.1021/jacs.9b13704
_journal_year 2020
_chemical_absolute_configuration ad
_chemical_formula_moiety 'C55 H56 B3 N3 O5'
_chemical_formula_sum 'C55 H56 B3 N3 O5'
_chemical_formula_weight 871.49
_space_group_crystal_system orthorhombic
_space_group_IT_number 19
_space_group_name_Hall 'P 2ac 2ab'
_space_group_name_H-M_alt 'P 21 21 21'
_atom_sites_solution_hydrogens geom
_atom_sites_solution_primary direct
_atom_sites_solution_secondary difmap
_audit_creation_date 2018-12-20
_audit_creation_method 'by CrystalStructure 4.3'
_cell_angle_alpha 90.0000
_cell_angle_beta 90.0000
_cell_angle_gamma 90.0000
_cell_formula_units_Z 4
_cell_length_a 9.74368(15)
_cell_length_b 18.5497(3)
_cell_length_c 26.3997(5)
_cell_measurement_reflns_used 18743
_cell_measurement_temperature 173
_cell_measurement_theta_max 67.82
_cell_measurement_theta_min 2.89
_cell_volume 4771.54(14)
_computing_cell_refinement 'CrysAlisPro 1.171.40.14a (Rigaku OD, 2018)'
_computing_data_collection 'CrysAlisPro 1.171.40.14a (Rigaku OD, 2018)'
_computing_data_reduction 'CrysAlisPro 1.171.40.14a (Rigaku OD, 2018)'
_computing_molecular_graphics 'CrystalStructure 4.3'
_computing_publication_material 'CrystalStructure 4.3 (Rigaku, 2018)'
_computing_structure_refinement 'SHELXL Version 2018/3 (Sheldrick, 2008)'
_computing_structure_solution 'SHELXT Version 2018/2 (Sheldrick, 2014)'
_diffrn_ambient_temperature 173
_diffrn_detector_area_resol_mean 5.811
_diffrn_measured_fraction_theta_full 0.999
_diffrn_measured_fraction_theta_max 0.997
_diffrn_measurement_device_type 'Rigaku XtaLAB P100'
_diffrn_measurement_method \w
_diffrn_radiation_type 'Cu K\a'
_diffrn_radiation_wavelength 1.54184
_diffrn_reflns_av_R_equivalents 0.0537
_diffrn_reflns_av_unetI/netI 0.0370
_diffrn_reflns_Laue_measured_fraction_full 0.999
_diffrn_reflns_Laue_measured_fraction_max 0.997
_diffrn_reflns_limit_h_max 11
_diffrn_reflns_limit_h_min -11
_diffrn_reflns_limit_k_max 22
_diffrn_reflns_limit_k_min -16
_diffrn_reflns_limit_l_max 31
_diffrn_reflns_limit_l_min -31
_diffrn_reflns_number 51012
_diffrn_reflns_point_group_measured_fraction_full 0.996
_diffrn_reflns_point_group_measured_fraction_max 0.991
_diffrn_reflns_theta_full 67.684
_diffrn_reflns_theta_max 68.226
_diffrn_reflns_theta_min 2.911
_diffrn_standards_number 0
_exptl_absorpt_coefficient_mu 0.600
_exptl_absorpt_correction_T_max 0.994
_exptl_absorpt_correction_T_min 0.569
_exptl_absorpt_correction_type multi-scan
_exptl_absorpt_process_details
;
CrysAlisPro 1.171.40.14a (Rigaku Oxford Diffraction, 2018)
Empirical absorption correction using spherical harmonics,
 implemented in SCALE3 ABSPACK scaling algorithm.
;
_exptl_crystal_colour colourless
_exptl_crystal_density_diffrn 1.213
_exptl_crystal_density_method 'not measured'
_exptl_crystal_description plate
_exptl_crystal_F_000 1848.00
_exptl_crystal_size_max 0.200
_exptl_crystal_size_mid 0.030
_exptl_crystal_size_min 0.010
_refine_diff_density_max 0.14
_refine_diff_density_min -0.17
_refine_ls_abs_structure_details
;
 Flack x determined using 3101 quotients [(I+)-(I-)]/[(I+)+(I-)]
 (Parsons, Flack and Wagner, Acta Cryst. B69 (2013) 249-259).
;
_refine_ls_abs_structure_Flack 0.13(10)
_refine_ls_extinction_method none
_refine_ls_goodness_of_fit_ref 1.024
_refine_ls_hydrogen_treatment mixed
_refine_ls_number_parameters 612
_refine_ls_number_reflns 8665
_refine_ls_number_restraints 3
_refine_ls_R_factor_all 0.0455
_refine_ls_R_factor_gt 0.0391
_refine_ls_shift/su_max 0.001
_refine_ls_structure_factor_coef Fsqd
_refine_ls_weighting_details 'w = 1/[\s^2^(Fo^2^)+(0.0638P)^2^+0.3827P] where P=(Fo^2^+2Fc^2^)/3'
_refine_ls_weighting_scheme calc
_refine_ls_wR_factor_gt 0.1019
_refine_ls_wR_factor_ref 0.1060
_reflns_Friedel_coverage 0.781
_reflns_Friedel_fraction_full 0.992
_reflns_Friedel_fraction_max 0.984
_reflns_number_gt 7681
_reflns_number_total 8665
_reflns_threshold_expression F^2^>2.0\s(F^2^)
_cod_data_source_file ja9b13704_si_002.cif
_cod_data_source_block 3BNOH
_cod_database_code 4134446

loop_
_space_group_symop_id
_space_group_symop_operation_xyz
1 +X,+Y,+Z
2 1/2-X,-Y,1/2+Z
3 1/2+X,1/2-Y,-Z
4 -X,1/2+Y,1/2-Z

loop_
_atom_site_label
_atom_site_type_symbol
_atom_site_fract_x
_atom_site_fract_y
_atom_site_fract_z
_atom_site_U_iso_or_equiv
_atom_site_adp_type
_atom_site_occupancy
_atom_site_site_symmetry_order
_atom_site_calc_flag
_atom_site_refinement_flags_posn
_atom_site_refinement_flags_adp
_atom_site_refinement_flags_occupancy
_atom_site_disorder_assembly
_atom_site_disorder_group
O1 O 0.6563(3) 1.04695(10) 0.63081(8) 0.0664(6) Uani 1 1 d D . . . .
O23 O 0.8844(3) 0.49292(12) 0.75265(8) 0.0791(7) Uani 1 1 d D . . . .
O27 O 0.7625(3) 0.77788(10) 0.70937(7) 0.0600(5) Uani 1 1 d D . . . .
O61 O 0.6374(4) 0.99258(18) 0.72734(10) 0.1046(10) Uani 1 1 d . . . . .
O66 O 0.7386(2) 0.68647(13) 0.79872(8) 0.0745(6) Uani 1 1 d . . . . .
N8 N 0.7059(2) 0.94235(10) 0.48831(7) 0.0404(4) Uani 1 1 d . . . . .
N12 N 0.7511(2) 0.70493(9) 0.55618(7) 0.0378(4) Uani 1 1 d . . . . .
N16 N 0.7787(2) 0.45448(10) 0.59868(8) 0.0430(5) Uani 1 1 d . . . . .
C2 C 0.6623(2) 1.05238(13) 0.53647(10) 0.0425(5) Uani 1 1 d . . . . .
C3 C 0.6353(3) 1.12696(13) 0.53496(11) 0.0488(6) Uani 1 1 d . . . . .
H3 H 0.625438 1.151984 0.566144 0.059 Uiso 1 1 calc R U . . .
C4 C 0.6226(3) 1.16549(14) 0.49056(11) 0.0536(6) Uani 1 1 d . . . . .
C5 C 0.6388(3) 1.12775(14) 0.44511(11) 0.0533(6) Uani 1 1 d . . . . .
H5 H 0.629776 1.152938 0.413959 0.064 Uiso 1 1 calc R U . . .
C6 C 0.6675(3) 1.05508(13) 0.44426(10) 0.0477(6) Uani 1 1 d . . . . .
H6 H 0.679630 1.030895 0.412854 0.057 Uiso 1 1 calc R U . . .
C7 C 0.6789(2) 1.01674(12) 0.49013(10) 0.0401(5) Uani 1 1 d . . . . .
C9 C 0.7155(2) 0.89938(12) 0.53167(9) 0.0378(5) Uani 1 1 d . . . . .
C10 C 0.7340(2) 0.82544(12) 0.52483(9) 0.0383(5) Uani 1 1 d . . . . .
H10 H 0.740440 0.806427 0.491503 0.046 Uiso 1 1 calc R U . . .
C11 C 0.7433(2) 0.77930(12) 0.56607(9) 0.0362(5) Uani 1 1 d . . . . .
C13 C 0.7671(2) 0.65312(12) 0.59391(8) 0.0358(5) Uani 1 1 d . . . . .
C14 C 0.7645(2) 0.58074(12) 0.57943(9) 0.0386(5) Uani 1 1 d . . . . .
H14 H 0.747639 0.568500 0.545043 0.046 Uiso 1 1 calc R U . . .
C15 C 0.7863(2) 0.52634(12) 0.61481(9) 0.0385(5) Uani 1 1 d . . . . .
C17 C 0.8118(2) 0.39547(13) 0.62959(10) 0.0442(5) Uani 1 1 d . . . . .
C18 C 0.8054(3) 0.32577(14) 0.60941(12) 0.0541(6) Uani 1 1 d . . . . .
H18 H 0.777226 0.318910 0.575295 0.065 Uiso 1 1 calc R U . . .
C19 C 0.8396(3) 0.26715(15) 0.63871(12) 0.0582(7) Uani 1 1 d . . . . .
H19 H 0.833870 0.220289 0.624359 0.070 Uiso 1 1 calc R U . . .
C20 C 0.8823(3) 0.27440(15) 0.68873(12) 0.0557(7) Uani 1 1 d . . . . .
C21 C 0.8881(3) 0.34303(16) 0.70825(11) 0.0570(7) Uani 1 1 d . . . . .
H21 H 0.917565 0.348938 0.742302 0.068 Uiso 1 1 calc R U . . .
C22 C 0.8524(3) 0.40531(14) 0.68031(10) 0.0488(6) Uani 1 1 d . . . . .
C24 C 0.8168(3) 0.54319(13) 0.66586(9) 0.0425(5) Uani 1 1 d . . . . .
C25 C 0.8109(2) 0.61658(13) 0.67900(9) 0.0426(5) Uani 1 1 d . . . . .
H25 H 0.826454 0.628795 0.713474 0.051 Uiso 1 1 calc R U . . .
C26 C 0.7839(2) 0.67280(12) 0.64543(9) 0.0391(5) Uani 1 1 d . . . . .
C28 C 0.7430(2) 0.80603(12) 0.61629(9) 0.0390(5) Uani 1 1 d . . . . .
C29 C 0.7224(2) 0.88038(12) 0.62150(9) 0.0409(5) Uani 1 1 d . . . . .
H29 H 0.719720 0.899455 0.654881 0.049 Uiso 1 1 calc R U . . .
C30 C 0.7055(2) 0.92878(12) 0.58124(9) 0.0397(5) Uani 1 1 d . . . . .
C31 C 0.5890(4) 1.24517(16) 0.49040(14) 0.0760(10) Uani 1 1 d . . . . .
H31A H 0.669484 1.272501 0.479124 0.091 Uiso 1 1 calc R U . . .
H31B H 0.563640 1.260397 0.524691 0.091 Uiso 1 1 calc R U . . .
H31C H 0.512223 1.254187 0.467284 0.091 Uiso 1 1 calc R U . . .
C32 C 0.7408(2) 0.90975(12) 0.44033(9) 0.0391(5) Uani 1 1 d . . . . .
C33 C 0.8771(2) 0.90836(14) 0.42569(10) 0.0446(5) Uani 1 1 d . . . . .
H33 H 0.944445 0.932821 0.445224 0.054 Uiso 1 1 calc R U . . .
C34 C 0.9146(3) 0.87138(16) 0.38271(10) 0.0525(6) Uani 1 1 d . . . . .
H34 H 1.008116 0.871288 0.372573 0.063 Uiso 1 1 calc R U . . .
C35 C 0.8194(3) 0.83437(17) 0.35393(10) 0.0563(7) Uani 1 1 d . . . . .
C36 C 0.6826(3) 0.83799(18) 0.36830(10) 0.0575(7) Uani 1 1 d . . . . .
H36 H 0.615017 0.814237 0.348436 0.069 Uiso 1 1 calc R U . . .
C37 C 0.6429(2) 0.87578(15) 0.41123(10) 0.0495(6) Uani 1 1 d . . . . .
H37 H 0.548814 0.878210 0.420500 0.059 Uiso 1 1 calc R U . . .
C38 C 0.8657(4) 0.7915(3) 0.30844(15) 0.0968(14) Uani 1 1 d . . . . .
H38A H 0.878060 0.823947 0.279503 0.116 Uiso 1 1 calc R U . . .
H38B H 0.796172 0.755180 0.300154 0.116 Uiso 1 1 calc R U . . .
H38C H 0.952865 0.767523 0.316117 0.116 Uiso 1 1 calc R U . . .
C39 C 0.7403(2) 0.68134(11) 0.50436(8) 0.0365(5) Uani 1 1 d . . . . .
C40 C 0.8573(3) 0.66932(14) 0.47635(10) 0.0482(6) Uani 1 1 d . . . . .
H40 H 0.945245 0.677386 0.490830 0.058 Uiso 1 1 calc R U . . .
C41 C 0.8455(3) 0.64531(17) 0.42678(11) 0.0617(8) Uani 1 1 d . . . . .
H41 H 0.926163 0.636875 0.407483 0.074 Uiso 1 1 calc R U . . .
C42 C 0.7180(4) 0.63335(16) 0.40480(11) 0.0614(8) Uani 1 1 d . . . . .
C43 C 0.6025(3) 0.64657(16) 0.43380(11) 0.0568(7) Uani 1 1 d . . . . .
H43 H 0.514286 0.638979 0.419401 0.068 Uiso 1 1 calc R U . . .
C44 C 0.6123(3) 0.67049(13) 0.48310(10) 0.0436(5) Uani 1 1 d . . . . .
H44 H 0.531633 0.679448 0.502328 0.052 Uiso 1 1 calc R U . . .
C45 C 0.7052(6) 0.6065(3) 0.35117(14) 0.1078(16) Uani 1 1 d . . . . .
H45A H 0.626651 0.629875 0.334794 0.129 Uiso 1 1 calc R U . . .
H45B H 0.691492 0.554204 0.351376 0.129 Uiso 1 1 calc R U . . .
H45C H 0.789229 0.618089 0.332442 0.129 Uiso 1 1 calc R U . . .
C46 C 0.7239(2) 0.44173(11) 0.54861(9) 0.0411(5) Uani 1 1 d . . . . .
C47 C 0.8076(3) 0.44367(13) 0.50660(10) 0.0484(6) Uani 1 1 d . . . . .
H47 H 0.904077 0.448642 0.510525 0.058 Uiso 1 1 calc R U . . .
C48 C 0.7508(3) 0.43836(14) 0.45855(11) 0.0538(6) Uani 1 1 d . . . . .
H48 H 0.809009 0.440503 0.429705 0.065 Uiso 1 1 calc R U . . .
C49 C 0.6104(3) 0.42997(14) 0.45194(11) 0.0548(7) Uani 1 1 d . . . . .
C50 C 0.5286(3) 0.42526(15) 0.49474(12) 0.0566(7) Uani 1 1 d . . . . .
H50 H 0.432827 0.417393 0.491012 0.068 Uiso 1 1 calc R U . . .
C51 C 0.5836(3) 0.43179(13) 0.54262(11) 0.0483(6) Uani 1 1 d . . . . .
H51 H 0.525620 0.429487 0.571495 0.058 Uiso 1 1 calc R U . . .
C52 C 0.5475(4) 0.4259(2) 0.40003(14) 0.0846(11) Uani 1 1 d . . . . .
H52A H 0.502099 0.471739 0.392194 0.101 Uiso 1 1 calc R U . . .
H52B H 0.479937 0.386823 0.399109 0.101 Uiso 1 1 calc R U . . .
H52C H 0.619462 0.416614 0.374929 0.101 Uiso 1 1 calc R U . . .
C53 C 0.9205(4) 0.20827(17) 0.71934(14) 0.0724(9) Uani 1 1 d . . . . .
H53A H 0.996035 0.182827 0.702576 0.087 Uiso 1 1 calc R U . . .
H53B H 0.840834 0.176208 0.721858 0.087 Uiso 1 1 calc R U . . .
H53C H 0.949248 0.222992 0.753370 0.087 Uiso 1 1 calc R U . . .
C62 C 0.5280(7) 0.9566(5) 0.7483(3) 0.155(3) Uani 1 1 d . . . . .
H62A H 0.508391 0.912280 0.728676 0.187 Uiso 1 1 calc R U . . .
H62B H 0.445266 0.987578 0.747603 0.187 Uiso 1 1 calc R U . . .
C63 C 0.5615(12) 0.9388(6) 0.7985(4) 0.216(5) Uani 1 1 d . . . . .
H63A H 0.543507 0.887068 0.804774 0.259 Uiso 1 1 calc R U . . .
H63B H 0.505492 0.967578 0.822327 0.259 Uiso 1 1 calc R U . . .
C64 C 0.7026(14) 0.9542(5) 0.8053(3) 0.214(6) Uani 1 1 d . . . . .
H64A H 0.754008 0.909315 0.812650 0.257 Uiso 1 1 calc R U . . .
H64B H 0.715396 0.987898 0.833998 0.257 Uiso 1 1 calc R U . . .
C65 C 0.7506(8) 0.9859(4) 0.7595(2) 0.156(3) Uani 1 1 d . . . . .
H65A H 0.791268 1.033826 0.766343 0.187 Uiso 1 1 calc R U . . .
H65B H 0.821561 0.954965 0.743713 0.187 Uiso 1 1 calc R U . . .
C67 C 0.6092(4) 0.6502(2) 0.80150(15) 0.0792(10) Uani 1 1 d . . . . .
H67A H 0.617236 0.605305 0.821553 0.095 Uiso 1 1 calc R U . . .
H67B H 0.575566 0.637900 0.767178 0.095 Uiso 1 1 calc R U . . .
C68 C 0.5151(4) 0.7016(3) 0.82653(18) 0.0959(13) Uani 1 1 d . . . . .
H68A H 0.438109 0.676216 0.843292 0.115 Uiso 1 1 calc R U . . .
H68B H 0.477711 0.736916 0.802024 0.115 Uiso 1 1 calc R U . . .
C69 C 0.6074(5) 0.7379(3) 0.86493(17) 0.0986(13) Uani 1 1 d . . . . .
H69A H 0.576074 0.787604 0.872093 0.118 Uiso 1 1 calc R U . . .
H69B H 0.610035 0.710287 0.897017 0.118 Uiso 1 1 calc R U . . .
C70 C 0.7455(4) 0.7380(2) 0.83951(14) 0.0866(11) Uani 1 1 d . . . . .
H70A H 0.766734 0.786618 0.826160 0.104 Uiso 1 1 calc R U . . .
H70B H 0.817983 0.724184 0.863926 0.104 Uiso 1 1 calc R U . . .
B1 B 0.6744(3) 1.00999(15) 0.58663(11) 0.0446(6) Uani 1 1 d . . . . .
B23 B 0.8536(3) 0.48213(18) 0.70265(12) 0.0523(7) Uani 1 1 d . . . . .
B27 B 0.7647(3) 0.75315(15) 0.66063(10) 0.0423(6) Uani 1 1 d . . . . .
H1 H 0.653(4) 1.0192(17) 0.6623(8) 0.087(12) Uiso 1 1 d D . . . .
H27 H 0.766(5) 0.7420(17) 0.7365(11) 0.110(14) Uiso 1 1 d D . . . .
H23 H 0.893(5) 0.5439(8) 0.7615(17) 0.114(15) Uiso 1 1 d D . . . .

loop_
_atom_site_aniso_label
_atom_site_aniso_U_11
_atom_site_aniso_U_22
_atom_site_aniso_U_33
_atom_site_aniso_U_23
_atom_site_aniso_U_13
_atom_site_aniso_U_12
O1 0.1038(17) 0.0501(10) 0.0452(11) -0.0045(9) 0.0052(11) 0.0154(11)
O23 0.130(2) 0.0638(13) 0.0436(12) 0.0069(10) -0.0150(13) 0.0030(14)
O27 0.0949(15) 0.0492(10) 0.0359(9) -0.0035(8) -0.0040(10) 0.0066(10)
O61 0.117(2) 0.139(3) 0.0580(15) 0.0196(16) 0.0038(15) 0.005(2)
O66 0.0712(14) 0.0937(16) 0.0585(13) -0.0113(11) 0.0054(11) -0.0094(13)
N8 0.0437(10) 0.0396(10) 0.0379(10) 0.0009(8) 0.0023(9) 0.0033(8)
N12 0.0408(10) 0.0390(9) 0.0336(10) -0.0004(8) -0.0026(8) 0.0016(8)
N16 0.0471(11) 0.0397(10) 0.0423(11) 0.0020(8) -0.0039(9) 0.0033(9)
C2 0.0367(11) 0.0418(12) 0.0490(14) -0.0007(10) 0.0013(10) 0.0003(10)
C3 0.0515(14) 0.0416(13) 0.0532(15) -0.0013(11) 0.0000(12) -0.0016(11)
C4 0.0582(15) 0.0411(13) 0.0614(17) 0.0047(12) 0.0004(13) -0.0026(12)
C5 0.0608(16) 0.0459(14) 0.0532(16) 0.0138(12) 0.0040(13) 0.0021(12)
C6 0.0524(14) 0.0478(13) 0.0430(14) 0.0032(11) 0.0072(11) 0.0034(11)
C7 0.0340(10) 0.0406(11) 0.0456(13) 0.0032(10) 0.0023(10) 0.0008(9)
C9 0.0312(10) 0.0426(12) 0.0395(12) 0.0030(9) -0.0005(9) -0.0001(9)
C10 0.0372(11) 0.0424(11) 0.0353(11) -0.0013(9) 0.0011(9) 0.0014(10)
C11 0.0307(10) 0.0393(11) 0.0385(12) -0.0005(9) 0.0013(9) -0.0010(9)
C13 0.0303(10) 0.0388(11) 0.0383(12) 0.0028(9) -0.0019(9) 0.0007(9)
C14 0.0359(11) 0.0432(12) 0.0369(12) -0.0005(9) -0.0027(9) 0.0004(10)
C15 0.0329(11) 0.0394(11) 0.0433(13) 0.0015(9) -0.0011(10) -0.0004(9)
C17 0.0386(11) 0.0426(12) 0.0515(14) 0.0073(11) 0.0043(10) 0.0051(10)
C18 0.0565(15) 0.0480(14) 0.0579(16) 0.0035(12) -0.0012(13) 0.0062(12)
C19 0.0577(16) 0.0454(14) 0.071(2) 0.0074(13) 0.0059(14) 0.0089(12)
C20 0.0538(15) 0.0536(15) 0.0596(18) 0.0165(13) 0.0130(13) 0.0109(12)
C21 0.0602(16) 0.0610(17) 0.0497(15) 0.0151(13) 0.0055(13) 0.0077(13)
C22 0.0496(14) 0.0486(14) 0.0482(15) 0.0094(11) 0.0058(11) 0.0057(11)
C24 0.0421(12) 0.0461(12) 0.0394(13) 0.0044(10) 0.0023(10) -0.0001(10)
C25 0.0430(12) 0.0505(13) 0.0342(12) 0.0001(10) -0.0006(10) -0.0029(11)
C26 0.0356(11) 0.0460(12) 0.0357(12) 0.0003(9) -0.0005(9) -0.0003(10)
C28 0.0351(11) 0.0443(12) 0.0374(12) -0.0017(10) 0.0005(10) 0.0006(9)
C29 0.0412(12) 0.0447(12) 0.0367(12) -0.0043(10) 0.0008(10) 0.0007(10)
C30 0.0374(11) 0.0429(12) 0.0389(12) -0.0012(10) 0.0021(9) 0.0004(9)
C31 0.112(3) 0.0420(14) 0.074(2) 0.0054(15) -0.008(2) 0.0037(16)
C32 0.0372(11) 0.0419(11) 0.0382(12) 0.0040(9) 0.0033(9) 0.0026(9)
C33 0.0349(11) 0.0521(14) 0.0469(14) 0.0017(11) -0.0033(10) -0.0034(10)
C34 0.0347(12) 0.0725(18) 0.0503(15) -0.0010(13) 0.0053(11) 0.0049(12)
C35 0.0473(14) 0.0794(19) 0.0421(14) -0.0082(13) -0.0004(11) 0.0098(13)
C36 0.0429(13) 0.086(2) 0.0442(15) -0.0143(14) -0.0049(11) -0.0023(14)
C37 0.0331(11) 0.0701(17) 0.0452(14) -0.0009(12) 0.0016(10) 0.0009(11)
C38 0.071(2) 0.150(4) 0.068(2) -0.046(2) 0.0041(19) 0.011(2)
C39 0.0375(11) 0.0376(11) 0.0343(11) 0.0004(9) -0.0015(9) 0.0010(9)
C40 0.0392(12) 0.0569(14) 0.0486(15) -0.0012(12) 0.0015(11) 0.0039(11)
C41 0.0646(18) 0.0732(18) 0.0474(16) -0.0077(14) 0.0172(13) 0.0112(15)
C42 0.080(2) 0.0632(17) 0.0406(14) -0.0102(12) -0.0038(14) -0.0039(15)
C43 0.0570(16) 0.0633(17) 0.0502(16) -0.0028(13) -0.0156(13) -0.0036(13)
C44 0.0392(12) 0.0480(13) 0.0437(13) -0.0004(11) -0.0019(10) -0.0014(10)
C45 0.147(4) 0.125(3) 0.051(2) -0.028(2) 0.001(2) -0.014(3)
C46 0.0417(12) 0.0357(11) 0.0458(13) -0.0009(9) -0.0027(10) 0.0032(9)
C47 0.0406(12) 0.0522(14) 0.0525(15) -0.0020(11) -0.0014(11) 0.0004(10)
C48 0.0566(15) 0.0568(15) 0.0482(14) -0.0061(12) 0.0001(12) 0.0013(13)
C49 0.0610(16) 0.0444(13) 0.0591(17) -0.0098(12) -0.0155(14) 0.0076(12)
C50 0.0430(13) 0.0527(15) 0.074(2) -0.0143(14) -0.0121(13) 0.0062(11)
C51 0.0402(12) 0.0448(13) 0.0600(16) -0.0068(12) 0.0000(11) 0.0052(10)
C52 0.089(3) 0.094(3) 0.070(2) -0.0168(19) -0.0282(19) 0.005(2)
C53 0.076(2) 0.0632(19) 0.078(2) 0.0241(16) 0.0182(17) 0.0217(16)
C62 0.124(5) 0.218(8) 0.124(5) 0.031(5) 0.032(4) -0.005(5)
C63 0.250(12) 0.249(11) 0.148(8) 0.107(8) 0.042(8) 0.016(10)
C64 0.364(16) 0.186(8) 0.092(5) 0.009(5) -0.083(8) 0.074(10)
C65 0.153(6) 0.206(7) 0.108(5) -0.009(4) -0.050(4) -0.015(5)
C67 0.077(2) 0.082(2) 0.079(2) -0.0030(19) -0.0023(19) -0.0130(19)
C68 0.072(2) 0.120(3) 0.095(3) -0.003(3) 0.012(2) -0.001(2)
C69 0.109(3) 0.112(3) 0.075(3) -0.016(2) 0.019(2) -0.003(3)
C70 0.092(3) 0.103(3) 0.065(2) -0.021(2) 0.001(2) -0.010(2)
B1 0.0460(15) 0.0431(14) 0.0448(15) -0.0021(12) 0.0011(12) 0.0023(12)
B23 0.0576(18) 0.0568(17) 0.0426(17) 0.0085(13) 0.0020(14) 0.0024(14)
B27 0.0407(14) 0.0481(14) 0.0381(14) -0.0029(11) -0.0014(11) 0.0001(12)

loop_
_atom_type_symbol
_atom_type_description
_atom_type_scat_dispersion_real
_atom_type_scat_dispersion_imag
_atom_type_scat_source
C C 0.0181 0.0091
;
International Tables for Crystallography
(Vol. C, Tables 4.2.6.8 and 6.1.1.4)
;
H H 0.0000 0.0000
;
International Tables for Crystallography
(Vol. C, Table 6.1.1.4)
;
B B 0.0090 0.0039
;
International Tables for Crystallography
(Vol. C, Tables 4.2.6.8 and 6.1.1.4)
;
N N 0.0311 0.0180
;
International Tables for Crystallography
(Vol. C, Tables 4.2.6.8 and 6.1.1.4)
;
O O 0.0492 0.0322
;
International Tables for Crystallography
(Vol. C, Tables 4.2.6.8 and 6.1.1.4)
;

loop_
_geom_angle_atom_site_label_1
_geom_angle_atom_site_label_2
_geom_angle_atom_site_label_3
_geom_angle
_geom_angle_site_symmetry_1
_geom_angle_site_symmetry_3
_geom_angle_publ_flag
B1 O1 H1 118(2) . . ?
B23 O23 H23 113(3) . . ?
B27 O27 H27 117(3) . . ?
C62 O61 C65 109.0(5) . . ?
C67 O66 C70 108.3(3) . . ?
C9 N8 C7 122.97(19) . . ?
C9 N8 C32 117.63(18) . . ?
C7 N8 C32 119.02(18) . . ?
C13 N12 C11 123.39(19) . . ?
C13 N12 C39 118.54(17) . . ?
C11 N12 C39 118.07(18) . . ?
C15 N16 C17 123.6(2) . . ?
C15 N16 C46 116.95(18) . . ?
C17 N16 C46 119.3(2) . . ?
C7 C2 C3 117.4(2) . . ?
C7 C2 B1 120.0(2) . . ?
C3 C2 B1 122.6(2) . . ?
C4 C3 C2 123.4(3) . . ?
C4 C3 H3 118.3 . . ?
C2 C3 H3 118.3 . . ?
C3 C4 C5 117.4(2) . . ?
C3 C4 C31 121.9(3) . . ?
C5 C4 C31 120.7(3) . . ?
C6 C5 C4 121.8(2) . . ?
C6 C5 H5 119.1 . . ?
C4 C5 H5 119.1 . . ?
C5 C6 C7 119.7(2) . . ?
C5 C6 H6 120.1 . . ?
C7 C6 H6 120.1 . . ?
C2 C7 N8 121.0(2) . . ?
C2 C7 C6 120.3(2) . . ?
N8 C7 C6 118.7(2) . . ?
C10 C9 N8 117.6(2) . . ?
C10 C9 C30 120.4(2) . . ?
N8 C9 C30 122.05(19) . . ?
C11 C10 C9 120.9(2) . . ?
C11 C10 H10 119.6 . . ?
C9 C10 H10 119.6 . . ?
C10 C11 N12 117.6(2) . . ?
C10 C11 C28 121.2(2) . . ?
N12 C11 C28 121.2(2) . . ?
N12 C13 C14 117.8(2) . . ?
N12 C13 C26 121.43(19) . . ?
C14 C13 C26 120.8(2) . . ?
C15 C14 C13 120.7(2) . . ?
C15 C14 H14 119.6 . . ?
C13 C14 H14 119.6 . . ?
C14 C15 N16 118.5(2) . . ?
C14 C15 C24 120.7(2) . . ?
N16 C15 C24 120.7(2) . . ?
C18 C17 N16 119.3(2) . . ?
C18 C17 C22 119.6(2) . . ?
N16 C17 C22 121.1(2) . . ?
C19 C18 C17 120.3(3) . . ?
C19 C18 H18 119.8 . . ?
C17 C18 H18 119.8 . . ?
C18 C19 C20 122.0(3) . . ?
C18 C19 H19 119.0 . . ?
C20 C19 H19 119.0 . . ?
C21 C20 C19 117.2(3) . . ?
C21 C20 C53 122.7(3) . . ?
C19 C20 C53 120.1(3) . . ?
C20 C21 C22 123.4(3) . . ?
C20 C21 H21 118.3 . . ?
C22 C21 H21 118.3 . . ?
C17 C22 C21 117.3(3) . . ?
C17 C22 B23 119.1(2) . . ?
C21 C22 B23 123.6(3) . . ?
C25 C24 C15 116.1(2) . . ?
C25 C24 B23 124.6(2) . . ?
C15 C24 B23 119.3(2) . . ?
C26 C25 C24 125.1(2) . . ?
C26 C25 H25 117.4 . . ?
C24 C25 H25 117.4 . . ?
C25 C26 C13 116.1(2) . . ?
C25 C26 B27 125.2(2) . . ?
C13 C26 B27 118.7(2) . . ?
C29 C28 C11 115.9(2) . . ?
C29 C28 B27 124.9(2) . . ?
C11 C28 B27 119.2(2) . . ?
C28 C29 C30 125.0(2) . . ?
C28 C29 H29 117.5 . . ?
C30 C29 H29 117.5 . . ?
C29 C30 C9 116.4(2) . . ?
C29 C30 B1 125.4(2) . . ?
C9 C30 B1 118.2(2) . . ?
C4 C31 H31A 109.5 . . ?
C4 C31 H31B 109.5 . . ?
H31A C31 H31B 109.5 . . ?
C4 C31 H31C 109.5 . . ?
H31A C31 H31C 109.5 . . ?
H31B C31 H31C 109.5 . . ?
C37 C32 C33 120.0(2) . . ?
C37 C32 N8 121.2(2) . . ?
C33 C32 N8 118.6(2) . . ?
C34 C33 C32 119.7(2) . . ?
C34 C33 H33 120.2 . . ?
C32 C33 H33 120.2 . . ?
C33 C34 C35 121.6(2) . . ?
C33 C34 H34 119.2 . . ?
C35 C34 H34 119.2 . . ?
C34 C35 C36 118.1(2) . . ?
C34 C35 C38 119.9(3) . . ?
C36 C35 C38 122.0(3) . . ?
C37 C36 C35 121.0(3) . . ?
C37 C36 H36 119.5 . . ?
C35 C36 H36 119.5 . . ?
C32 C37 C36 119.6(2) . . ?
C32 C37 H37 120.2 . . ?
C36 C37 H37 120.2 . . ?
C35 C38 H38A 109.5 . . ?
C35 C38 H38B 109.5 . . ?
H38A C38 H38B 109.5 . . ?
C35 C38 H38C 109.5 . . ?
H38A C38 H38C 109.5 . . ?
H38B C38 H38C 109.5 . . ?
C40 C39 C44 120.4(2) . . ?
C40 C39 N12 119.9(2) . . ?
C44 C39 N12 119.7(2) . . ?
C39 C40 C41 119.3(2) . . ?
C39 C40 H40 120.3 . . ?
C41 C40 H40 120.3 . . ?
C40 C41 C42 121.3(3) . . ?
C40 C41 H41 119.3 . . ?
C42 C41 H41 119.3 . . ?
C43 C42 C41 117.9(2) . . ?
C43 C42 C45 120.8(3) . . ?
C41 C42 C45 121.3(3) . . ?
C44 C43 C42 121.6(3) . . ?
C44 C43 H43 119.2 . . ?
C42 C43 H43 119.2 . . ?
C43 C44 C39 119.5(2) . . ?
C43 C44 H44 120.2 . . ?
C39 C44 H44 120.2 . . ?
C42 C45 H45A 109.5 . . ?
C42 C45 H45B 109.5 . . ?
H45A C45 H45B 109.5 . . ?
C42 C45 H45C 109.5 . . ?
H45A C45 H45C 109.5 . . ?
H45B C45 H45C 109.5 . . ?
C47 C46 C51 119.7(2) . . ?
C47 C46 N16 120.9(2) . . ?
C51 C46 N16 119.3(2) . . ?
C46 C47 C48 119.9(2) . . ?
C46 C47 H47 120.1 . . ?
C48 C47 H47 120.1 . . ?
C47 C48 C49 121.1(3) . . ?
C47 C48 H48 119.5 . . ?
C49 C48 H48 119.5 . . ?
C50 C49 C48 118.1(3) . . ?
C50 C49 C52 120.4(3) . . ?
C48 C49 C52 121.5(3) . . ?
C51 C50 C49 121.2(2) . . ?
C51 C50 H50 119.4 . . ?
C49 C50 H50 119.4 . . ?
C50 C51 C46 119.9(3) . . ?
C50 C51 H51 120.0 . . ?
C46 C51 H51 120.0 . . ?
C49 C52 H52A 109.5 . . ?
C49 C52 H52B 109.5 . . ?
H52A C52 H52B 109.5 . . ?
C49 C52 H52C 109.5 . . ?
H52A C52 H52C 109.5 . . ?
H52B C52 H52C 109.5 . . ?
C20 C53 H53A 109.5 . . ?
C20 C53 H53B 109.5 . . ?
H53A C53 H53B 109.5 . . ?
C20 C53 H53C 109.5 . . ?
H53A C53 H53C 109.5 . . ?
H53B C53 H53C 109.5 . . ?
O61 C62 C63 108.2(7) . . ?
O61 C62 H62A 110.1 . . ?
C63 C62 H62A 110.1 . . ?
O61 C62 H62B 110.1 . . ?
C63 C62 H62B 110.1 . . ?
H62A C62 H62B 108.4 . . ?
C62 C63 C64 107.4(8) . . ?
C62 C63 H63A 110.2 . . ?
C64 C63 H63A 110.2 . . ?
C62 C63 H63B 110.2 . . ?
C64 C63 H63B 110.2 . . ?
H63A C63 H63B 108.5 . . ?
C63 C64 C65 107.0(7) . . ?
C63 C64 H64A 110.3 . . ?
C65 C64 H64A 110.3 . . ?
C63 C64 H64B 110.3 . . ?
C65 C64 H64B 110.3 . . ?
H64A C64 H64B 108.6 . . ?
O61 C65 C64 107.1(7) . . ?
O61 C65 H65A 110.3 . . ?
C64 C65 H65A 110.3 . . ?
O61 C65 H65B 110.3 . . ?
C64 C65 H65B 110.3 . . ?
H65A C65 H65B 108.6 . . ?
O66 C67 C68 105.4(3) . . ?
O66 C67 H67A 110.7 . . ?
C68 C67 H67A 110.7 . . ?
O66 C67 H67B 110.7 . . ?
C68 C67 H67B 110.7 . . ?
H67A C67 H67B 108.8 . . ?
C67 C68 C69 102.6(4) . . ?
C67 C68 H68A 111.3 . . ?
C69 C68 H68A 111.3 . . ?
C67 C68 H68B 111.3 . . ?
C69 C68 H68B 111.3 . . ?
H68A C68 H68B 109.2 . . ?
C70 C69 C68 103.5(3) . . ?
C70 C69 H69A 111.1 . . ?
C68 C69 H69A 111.1 . . ?
C70 C69 H69B 111.1 . . ?
C68 C69 H69B 111.1 . . ?
H69A C69 H69B 109.0 . . ?
O66 C70 C69 106.9(3) . . ?
O66 C70 H70A 110.3 . . ?
C69 C70 H70A 110.3 . . ?
O66 C70 H70B 110.3 . . ?
C69 C70 H70B 110.3 . . ?
H70A C70 H70B 108.6 . . ?
O1 B1 C30 126.5(2) . . ?
O1 B1 C2 117.9(2) . . ?
C30 B1 C2 115.6(2) . . ?
O23 B23 C24 123.6(3) . . ?
O23 B23 C22 120.4(3) . . ?
C24 B23 C22 116.0(2) . . ?
O27 B27 C28 119.9(2) . . ?
O27 B27 C26 124.5(2) . . ?
C28 B27 C26 115.5(2) . . ?

loop_
_geom_bond_atom_site_label_1
_geom_bond_atom_site_label_2
_geom_bond_distance
_geom_bond_site_symmetry_2
_geom_bond_publ_flag
O1 B1 1.364(4) . ?
O1 H1 0.978(7) . ?
O23 B23 1.368(4) . ?
O23 H23 0.978(7) . ?
O27 B27 1.366(3) . ?
O27 H27 0.979(7) . ?
O61 C62 1.374(7) . ?
O61 C65 1.397(7) . ?
O66 C67 1.431(4) . ?
O66 C70 1.442(4) . ?
N8 C9 1.398(3) . ?
N8 C7 1.406(3) . ?
N8 C32 1.444(3) . ?
N12 C13 1.393(3) . ?
N12 C11 1.406(3) . ?
N12 C39 1.440(3) . ?
N16 C15 1.401(3) . ?
N16 C17 1.403(3) . ?
N16 C46 1.445(3) . ?
C2 C7 1.400(4) . ?
C2 C3 1.409(3) . ?
C2 B1 1.544(4) . ?
C3 C4 1.378(4) . ?
C3 H3 0.9500 . ?
C4 C5 1.398(4) . ?
C4 C31 1.514(4) . ?
C5 C6 1.377(4) . ?
C5 H5 0.9500 . ?
C6 C7 1.409(3) . ?
C6 H6 0.9500 . ?
C9 C10 1.395(3) . ?
C9 C30 1.421(3) . ?
C10 C11 1.388(3) . ?
C10 H10 0.9500 . ?
C11 C28 1.416(3) . ?
C13 C14 1.396(3) . ?
C13 C26 1.418(3) . ?
C14 C15 1.391(3) . ?
C14 H14 0.9500 . ?
C15 C24 1.415(3) . ?
C17 C18 1.400(4) . ?
C17 C22 1.408(4) . ?
C18 C19 1.375(4) . ?
C18 H18 0.9500 . ?
C19 C20 1.391(4) . ?
C19 H19 0.9500 . ?
C20 C21 1.375(4) . ?
C20 C53 1.515(4) . ?
C21 C22 1.414(4) . ?
C21 H21 0.9500 . ?
C22 B23 1.542(4) . ?
C24 C25 1.406(3) . ?
C24 B23 1.534(4) . ?
C25 C26 1.394(3) . ?
C25 H25 0.9500 . ?
C26 B27 1.555(4) . ?
C28 C29 1.400(3) . ?
C28 B27 1.542(4) . ?
C29 C30 1.401(3) . ?
C29 H29 0.9500 . ?
C30 B1 1.543(4) . ?
C31 H31A 0.9800 . ?
C31 H31B 0.9800 . ?
C31 H31C 0.9800 . ?
C32 C37 1.377(4) . ?
C32 C33 1.383(3) . ?
C33 C34 1.375(4) . ?
C33 H33 0.9500 . ?
C34 C35 1.381(4) . ?
C34 H34 0.9500 . ?
C35 C36 1.388(4) . ?
C35 C38 1.509(4) . ?
C36 C37 1.388(4) . ?
C36 H36 0.9500 . ?
C37 H37 0.9500 . ?
C38 H38A 0.9800 . ?
C38 H38B 0.9800 . ?
C38 H38C 0.9800 . ?
C39 C40 1.377(3) . ?
C39 C44 1.383(3) . ?
C40 C41 1.387(4) . ?
C40 H40 0.9500 . ?
C41 C42 1.389(5) . ?
C41 H41 0.9500 . ?
C42 C43 1.383(4) . ?
C42 C45 1.506(4) . ?
C43 C44 1.378(4) . ?
C43 H43 0.9500 . ?
C44 H44 0.9500 . ?
C45 H45A 0.9800 . ?
C45 H45B 0.9800 . ?
C45 H45C 0.9800 . ?
C46 C47 1.377(4) . ?
C46 C51 1.388(3) . ?
C47 C48 1.388(4) . ?
C47 H47 0.9500 . ?
C48 C49 1.388(4) . ?
C48 H48 0.9500 . ?
C49 C50 1.385(4) . ?
C49 C52 1.503(4) . ?
C50 C51 1.378(4) . ?
C50 H50 0.9500 . ?
C51 H51 0.9500 . ?
C52 H52A 0.9800 . ?
C52 H52B 0.9800 . ?
C52 H52C 0.9800 . ?
C53 H53A 0.9800 . ?
C53 H53B 0.9800 . ?
C53 H53C 0.9800 . ?
C62 C63 1.404(11) . ?
C62 H62A 0.9900 . ?
C62 H62B 0.9900 . ?
C63 C64 1.416(14) . ?
C63 H63A 0.9900 . ?
C63 H63B 0.9900 . ?
C64 C65 1.425(12) . ?
C64 H64A 0.9900 . ?
C64 H64B 0.9900 . ?
C65 H65A 0.9900 . ?
C65 H65B 0.9900 . ?
C67 C68 1.479(6) . ?
C67 H67A 0.9900 . ?
C67 H67B 0.9900 . ?
C68 C69 1.513(6) . ?
C68 H68A 0.9900 . ?
C68 H68B 0.9900 . ?
C69 C70 1.504(6) . ?
C69 H69A 0.9900 . ?
C69 H69B 0.9900 . ?
C70 H70A 0.9900 . ?
C70 H70B 0.9900 . ?

loop_
_geom_hbond_atom_site_label_D
_geom_hbond_atom_site_label_H
_geom_hbond_atom_site_label_A
_geom_hbond_site_symmetry_D
_geom_hbond_site_symmetry_H
_geom_hbond_site_symmetry_A
_geom_hbond_distance_DA
_geom_hbond_distance_DH
_geom_hbond_distance_HA
_geom_hbond_angle_DHA
_geom_hbond_publ_flag
O1 H1 O61 . . . 2.747(3) 0.98(2) 1.79(2) 164(3) no
O27 H27 O66 . . . 2.914(3) 0.98(3) 1.96(3) 166(3) no

loop_
_geom_torsion_atom_site_label_1
_geom_torsion_atom_site_label_2
_geom_torsion_atom_site_label_3
_geom_torsion_atom_site_label_4
_geom_torsion
_geom_torsion_site_symmetry_1
_geom_torsion_site_symmetry_2
_geom_torsion_site_symmetry_3
_geom_torsion_site_symmetry_4
_geom_torsion_publ_flag
C7 C2 C3 C4 1.1(4) . . . . ?
B1 C2 C3 C4 -179.2(3) . . . . ?
C2 C3 C4 C5 -0.6(4) . . . . ?
C2 C3 C4 C31 178.0(3) . . . . ?
C3 C4 C5 C6 -0.5(4) . . . . ?
C31 C4 C5 C6 -179.1(3) . . . . ?
C4 C5 C6 C7 1.1(4) . . . . ?
C3 C2 C7 N8 -179.9(2) . . . . ?
B1 C2 C7 N8 0.3(3) . . . . ?
C3 C2 C7 C6 -0.4(3) . . . . ?
B1 C2 C7 C6 179.8(2) . . . . ?
C9 N8 C7 C2 1.2(3) . . . . ?
C32 N8 C7 C2 -171.6(2) . . . . ?
C9 N8 C7 C6 -178.3(2) . . . . ?
C32 N8 C7 C6 8.9(3) . . . . ?
C5 C6 C7 C2 -0.6(4) . . . . ?
C5 C6 C7 N8 178.9(2) . . . . ?
C7 N8 C9 C10 176.0(2) . . . . ?
C32 N8 C9 C10 -11.1(3) . . . . ?
C7 N8 C9 C30 -3.3(3) . . . . ?
C32 N8 C9 C30 169.5(2) . . . . ?
N8 C9 C10 C11 -179.4(2) . . . . ?
C30 C9 C10 C11 -0.1(3) . . . . ?
C9 C10 C11 N12 175.1(2) . . . . ?
C9 C10 C11 C28 -4.1(3) . . . . ?
C13 N12 C11 C10 176.9(2) . . . . ?
C39 N12 C11 C10 -3.9(3) . . . . ?
C13 N12 C11 C28 -3.9(3) . . . . ?
C39 N12 C11 C28 175.3(2) . . . . ?
C11 N12 C13 C14 175.9(2) . . . . ?
C39 N12 C13 C14 -3.3(3) . . . . ?
C11 N12 C13 C26 -3.4(3) . . . . ?
C39 N12 C13 C26 177.4(2) . . . . ?
N12 C13 C14 C15 176.9(2) . . . . ?
C26 C13 C14 C15 -3.7(3) . . . . ?
C13 C14 C15 N16 178.2(2) . . . . ?
C13 C14 C15 C24 -2.5(3) . . . . ?
C17 N16 C15 C14 173.6(2) . . . . ?
C46 N16 C15 C14 -11.2(3) . . . . ?
C17 N16 C15 C24 -5.8(3) . . . . ?
C46 N16 C15 C24 169.5(2) . . . . ?
C15 N16 C17 C18 -177.9(2) . . . . ?
C46 N16 C17 C18 7.0(3) . . . . ?
C15 N16 C17 C22 1.6(4) . . . . ?
C46 N16 C17 C22 -173.6(2) . . . . ?
N16 C17 C18 C19 178.9(3) . . . . ?
C22 C17 C18 C19 -0.6(4) . . . . ?
C17 C18 C19 C20 -0.5(5) . . . . ?
C18 C19 C20 C21 0.6(4) . . . . ?
C18 C19 C20 C53 -179.3(3) . . . . ?
C19 C20 C21 C22 0.4(4) . . . . ?
C53 C20 C21 C22 -179.7(3) . . . . ?
C18 C17 C22 C21 1.4(4) . . . . ?
N16 C17 C22 C21 -178.0(2) . . . . ?
C18 C17 C22 B23 -177.7(3) . . . . ?
N16 C17 C22 B23 2.9(4) . . . . ?
C20 C21 C22 C17 -1.4(4) . . . . ?
C20 C21 C22 B23 177.7(3) . . . . ?
C14 C15 C24 C25 5.7(3) . . . . ?
N16 C15 C24 C25 -175.0(2) . . . . ?
C14 C15 C24 B23 -174.2(2) . . . . ?
N16 C15 C24 B23 5.1(4) . . . . ?
C15 C24 C25 C26 -3.1(4) . . . . ?
B23 C24 C25 C26 176.8(2) . . . . ?
C24 C25 C26 C13 -2.6(3) . . . . ?
C24 C25 C26 B27 174.3(2) . . . . ?
N12 C13 C26 C25 -174.6(2) . . . . ?
C14 C13 C26 C25 6.1(3) . . . . ?
N12 C13 C26 B27 8.2(3) . . . . ?
C14 C13 C26 B27 -171.1(2) . . . . ?
C10 C11 C28 C29 4.7(3) . . . . ?
N12 C11 C28 C29 -174.5(2) . . . . ?
C10 C11 C28 B27 -175.3(2) . . . . ?
N12 C11 C28 B27 5.5(3) . . . . ?
C11 C28 C29 C30 -1.4(3) . . . . ?
B27 C28 C29 C30 178.6(2) . . . . ?
C28 C29 C30 C9 -2.5(3) . . . . ?
C28 C29 C30 B1 176.2(2) . . . . ?
C10 C9 C30 C29 3.2(3) . . . . ?
N8 C9 C30 C29 -177.5(2) . . . . ?
C10 C9 C30 B1 -175.6(2) . . . . ?
N8 C9 C30 B1 3.8(3) . . . . ?
C9 N8 C32 C37 90.2(3) . . . . ?
C7 N8 C32 C37 -96.7(3) . . . . ?
C9 N8 C32 C33 -85.0(3) . . . . ?
C7 N8 C32 C33 88.2(3) . . . . ?
C37 C32 C33 C34 -1.7(4) . . . . ?
N8 C32 C33 C34 173.5(2) . . . . ?
C32 C33 C34 C35 -1.0(4) . . . . ?
C33 C34 C35 C36 2.8(5) . . . . ?
C33 C34 C35 C38 -177.1(3) . . . . ?
C34 C35 C36 C37 -2.0(5) . . . . ?
C38 C35 C36 C37 177.8(3) . . . . ?
C33 C32 C37 C36 2.4(4) . . . . ?
N8 C32 C37 C36 -172.7(2) . . . . ?
C35 C36 C37 C32 -0.6(5) . . . . ?
C13 N12 C39 C40 -85.6(3) . . . . ?
C11 N12 C39 C40 95.2(3) . . . . ?
C13 N12 C39 C44 94.0(3) . . . . ?
C11 N12 C39 C44 -85.2(3) . . . . ?
C44 C39 C40 C41 -0.8(4) . . . . ?
N12 C39 C40 C41 178.8(2) . . . . ?
C39 C40 C41 C42 0.2(4) . . . . ?
C40 C41 C42 C43 0.4(5) . . . . ?
C40 C41 C42 C45 -179.3(3) . . . . ?
C41 C42 C43 C44 -0.3(4) . . . . ?
C45 C42 C43 C44 179.4(3) . . . . ?
C42 C43 C44 C39 -0.3(4) . . . . ?
C40 C39 C44 C43 0.9(4) . . . . ?
N12 C39 C44 C43 -178.7(2) . . . . ?
C15 N16 C46 C47 86.7(3) . . . . ?
C17 N16 C46 C47 -97.8(3) . . . . ?
C15 N16 C46 C51 -89.3(3) . . . . ?
C17 N16 C46 C51 86.2(3) . . . . ?
C51 C46 C47 C48 2.4(4) . . . . ?
N16 C46 C47 C48 -173.6(2) . . . . ?
C46 C47 C48 C49 -1.0(4) . . . . ?
C47 C48 C49 C50 -1.5(4) . . . . ?
C47 C48 C49 C52 178.5(3) . . . . ?
C48 C49 C50 C51 2.7(4) . . . . ?
C52 C49 C50 C51 -177.3(3) . . . . ?
C49 C50 C51 C46 -1.4(4) . . . . ?
C47 C46 C51 C50 -1.2(4) . . . . ?
N16 C46 C51 C50 174.9(2) . . . . ?
C65 O61 C62 C63 11.6(9) . . . . ?
O61 C62 C63 C64 -9.5(13) . . . . ?
C62 C63 C64 C65 3.8(14) . . . . ?
C62 O61 C65 C64 -9.1(9) . . . . ?
C63 C64 C65 O61 3.1(11) . . . . ?
C70 O66 C67 C68 26.9(4) . . . . ?
O66 C67 C68 C69 -36.5(4) . . . . ?
C67 C68 C69 C70 32.1(5) . . . . ?
C67 O66 C70 C69 -5.8(4) . . . . ?
C68 C69 C70 O66 -16.7(5) . . . . ?
C29 C30 B1 O1 -1.1(4) . . . . ?
C9 C30 B1 O1 177.5(3) . . . . ?
C29 C30 B1 C2 179.1(2) . . . . ?
C9 C30 B1 C2 -2.2(3) . . . . ?
C7 C2 B1 O1 -179.5(2) . . . . ?
C3 C2 B1 O1 0.7(4) . . . . ?
C7 C2 B1 C30 0.3(3) . . . . ?
C3 C2 B1 C30 -179.5(2) . . . . ?
C25 C24 B23 O23 0.2(5) . . . . ?
C15 C24 B23 O23 -179.9(3) . . . . ?
C25 C24 B23 C22 179.3(2) . . . . ?
C15 C24 B23 C22 -0.8(4) . . . . ?
C17 C22 B23 O23 176.0(3) . . . . ?
C21 C22 B23 O23 -3.1(5) . . . . ?
C17 C22 B23 C24 -3.1(4) . . . . ?
C21 C22 B23 C24 177.8(3) . . . . ?
C29 C28 B27 O27 1.0(4) . . . . ?
C11 C28 B27 O27 -179.0(2) . . . . ?
C29 C28 B27 C26 179.4(2) . . . . ?
C11 C28 B27 C26 -0.6(3) . . . . ?
C25 C26 B27 O27 -4.7(4) . . . . ?
C13 C26 B27 O27 172.2(2) . . . . ?
C25 C26 B27 C28 177.0(2) . . . . ?
C13 C26 B27 C28 -6.1(3) . . . . ?
